data_1517123
loop_
_publ_author_name
'Iva Klepalova'
'Jan Honzicek'
'Jaromir Vinklarek'
'Zdenka Padelkova'
'Lucie Sebestova'
'Martina Rezacova'

_publ_section_title
;
 Vanadocene and niobocene dihalides containing electron-withdrawing
 substituents in the cyclopentadienyl rings: Synthesis, characterization
 and cytotoxicity
;
_journal_name_full
;
Inorganica Chimica Acta
;
_journal_page_first 109
_journal_page_last 115
_journal_volume 402
_journal_year 2013
_chemical_formula_moiety 'C24 H18 Cl2 O4 V'
_chemical_formula_sum 'C24 H18 Cl2 O4 V'
_chemical_formula_weight 492.22
_space_group_IT_number 15
_symmetry_cell_setting monoclinic
_symmetry_space_group_name_Hall '-C 2yc'
_symmetry_space_group_name_H-M 'C 1 2/c 1'
_atom_sites_solution_hydrogens geom
_atom_sites_solution_primary direct
_atom_sites_solution_secondary difmap
_cell_angle_alpha 90
_cell_angle_beta 117.383(5)
_cell_angle_gamma 90
_cell_formula_units_Z 4
_cell_length_a 27.4670(2)
_cell_length_b 6.4942(5)
_cell_length_c 13.3931(3)
_cell_measurement_reflns_used 7110
_cell_measurement_temperature 150(1)
_cell_measurement_theta_max 27.5
_cell_measurement_theta_min 1
_cell_volume 2121.3(2)
_computing_cell_refinement 'COLLECT and DENZO'
_computing_data_collection 'COLLECT (Hooft, 1998) and DENZO (Otwinowski & Minor, 1997)'
_computing_data_reduction 'COLLECT and DENZO'
_computing_molecular_graphics 'PLATON (Spek, 2003)'
_computing_publication_material 'SHELXL-97 (Sheldrick, 2008)'
_computing_structure_refinement 'SHELXL-97 (Sheldrick, 1997)'
_computing_structure_solution 'SIR92 (Altomare et al., 1994)'
_diffrn_ambient_temperature 150(1)
_diffrn_detector_area_resol_mean 9.091
_diffrn_measured_fraction_theta_full 0.989
_diffrn_measured_fraction_theta_max 0.989
_diffrn_measurement_device_type 'Bruker Nonius KappaCCD area detector'
_diffrn_measurement_method '\f and \w scans to fill the Ewald sphere'
_diffrn_radiation_monochromator graphite
_diffrn_radiation_source 'fine-focus sealed tube'
_diffrn_radiation_type MoK\a
_diffrn_radiation_wavelength 0.71073
_diffrn_reflns_av_R_equivalents 0.0874
_diffrn_reflns_av_sigmaI/netI 0.0944
_diffrn_reflns_limit_h_max 29
_diffrn_reflns_limit_h_min -35
_diffrn_reflns_limit_k_max 7
_diffrn_reflns_limit_k_min -8
_diffrn_reflns_limit_l_max 17
_diffrn_reflns_limit_l_min -16
_diffrn_reflns_number 7073
_diffrn_reflns_theta_full 27.49
_diffrn_reflns_theta_max 27.49
_diffrn_reflns_theta_min 1.67
_diffrn_standards_number 0
_exptl_absorpt_coefficient_mu 0.749
_exptl_absorpt_correction_T_max 0.977
_exptl_absorpt_correction_T_min 0.937
_exptl_absorpt_correction_type integration
_exptl_absorpt_process_details
;
Gaussian integration (Coppens, 1970)
;
_exptl_crystal_colour 'light green'
_exptl_crystal_density_diffrn 1.541
_exptl_crystal_density_method 'not measured'
_exptl_crystal_description needle
_exptl_crystal_F_000 1004
_exptl_crystal_size_max 0.18
_exptl_crystal_size_mid 0.10
_exptl_crystal_size_min 0.05
_refine_diff_density_max 0.441
_refine_diff_density_min -0.541
_refine_diff_density_rms 0.125
_refine_ls_extinction_method none
_refine_ls_goodness_of_fit_ref 1.126
_refine_ls_hydrogen_treatment constr
_refine_ls_matrix_type full
_refine_ls_number_parameters 141
_refine_ls_number_reflns 2420
_refine_ls_number_restraints 0
_refine_ls_restrained_S_all 1.126
_refine_ls_R_factor_all 0.1230
_refine_ls_R_factor_gt 0.0631
_refine_ls_shift/su_max 0.000
_refine_ls_shift/su_mean 0.000
_refine_ls_structure_factor_coef Fsqd
_refine_ls_weighting_details 'calc w=1/[\s^2^(Fo^2^)+(0.0000P)^2^+6.4482P] where P=(Fo^2^+2Fc^2^)/3'
_refine_ls_weighting_scheme calc
_refine_ls_wR_factor_gt 0.0851
_refine_ls_wR_factor_ref 0.1024
_reflns_number_gt 1541
_reflns_number_total 2420
_reflns_threshold_expression >2sigma(I)
_cod_data_source_file ICA-2013-402-109-115-1.cif
_cod_data_source_block 7
_cod_original_sg_symbol_H-M 'C 2/c'
_cod_database_code 1517123

loop_
_symmetry_equiv_pos_as_xyz
'x, y, z'
'-x, y, -z+1/2'
'x+1/2, y+1/2, z'
'-x+1/2, y+1/2, -z+1/2'
'-x, -y, -z'
'x, -y, z-1/2'
'-x+1/2, -y+1/2, -z'
'x+1/2, -y+1/2, z-1/2'

loop_
_atom_site_label
_atom_site_type_symbol
_atom_site_fract_x
_atom_site_fract_y
_atom_site_fract_z
_atom_site_U_iso_or_equiv
_atom_site_adp_type
_atom_site_occupancy
_atom_site_symmetry_multiplicity
_atom_site_calc_flag
_atom_site_refinement_flags
V1 V 0.0000 0.27464(12) 0.2500 0.0215(2) Uani 1 2 d S
Cl1 Cl 0.04140(5) 0.53733(14) 0.38854(8) 0.0408(3) Uani 1 1 d .
O2 O 0.11739(11) 0.0558(4) 0.5043(2) 0.0331(7) Uani 1 1 d .
C5 C 0.05567(15) -0.0014(5) 0.2676(3) 0.0238(8) Uani 1 1 d .
H5 H 0.0538 -0.1228 0.3026 0.029 Uiso 1 1 d R
C4 C 0.02548(15) 0.0444(6) 0.1519(3) 0.0263(8) Uani 1 1 d .
H4 H -0.0007 -0.0396 0.0975 0.032 Uiso 1 1 d R
C2 C 0.08015(17) 0.3176(6) 0.2374(3) 0.0369(10) Uani 1 1 d .
H2 H 0.0969 0.4459 0.2496 0.044 Uiso 1 1 d R
C1 C 0.08906(16) 0.1688(6) 0.3206(3) 0.0290(9) Uani 1 1 d .
C11 C 0.21331(18) -0.1179(8) 0.7860(4) 0.0504(13) Uani 1 1 d .
H11 H 0.2346 -0.2329 0.8207 0.061 Uiso 1 1 d R
C3 C 0.04199(16) 0.2385(6) 0.1337(3) 0.0326(9) Uani 1 1 d .
H3 H 0.0297 0.3038 0.0645 0.039 Uiso 1 1 d R
C8 C 0.15088(16) 0.2260(7) 0.6842(3) 0.0403(10) Uani 1 1 d .
H8 H 0.1299 0.3413 0.6492 0.048 Uiso 1 1 d R
C10 C 0.21342(17) 0.0476(8) 0.8503(4) 0.0481(12) Uani 1 1 d .
H10 H 0.2343 0.0423 0.9280 0.058 Uiso 1 1 d R
C7 C 0.15144(16) 0.0591(7) 0.6222(3) 0.0352(10) Uani 1 1 d .
C9 C 0.18259(17) 0.2200(8) 0.8005(3) 0.0472(12) Uani 1 1 d .
H9 H 0.1831 0.3314 0.8445 0.057 Uiso 1 1 d R
C12 C 0.18187(17) -0.1138(7) 0.6703(4) 0.0411(11) Uani 1 1 d .
H12 H 0.1814 -0.2255 0.6264 0.049 Uiso 1 1 d R
O1 O 0.16560(12) 0.3129(5) 0.4771(2) 0.0518(9) Uani 1 1 d .
C6 C 0.12865(17) 0.1933(7) 0.4410(3) 0.0362(10) Uani 1 1 d .

loop_
_atom_site_aniso_label
_atom_site_aniso_U_11
_atom_site_aniso_U_22
_atom_site_aniso_U_33
_atom_site_aniso_U_23
_atom_site_aniso_U_13
_atom_site_aniso_U_12
V1 0.0381(6) 0.0124(4) 0.0176(4) 0.000 0.0158(4) 0.000
Cl1 0.0779(8) 0.0187(5) 0.0237(5) -0.0066(4) 0.0217(5) -0.0044(5)
O2 0.0294(16) 0.0423(17) 0.0236(14) -0.0009(13) 0.0088(13) -0.0023(13)
C5 0.030(2) 0.0204(19) 0.027(2) 0.0002(15) 0.0189(18) 0.0033(15)
C4 0.032(2) 0.0260(19) 0.026(2) -0.0104(17) 0.0178(18) -0.0054(16)
C2 0.052(3) 0.038(2) 0.035(2) -0.0076(18) 0.032(2) -0.022(2)
C1 0.029(2) 0.037(2) 0.028(2) -0.0047(17) 0.0188(18) -0.0073(17)
C11 0.033(3) 0.064(3) 0.044(3) 0.021(2) 0.009(2) 0.011(2)
C3 0.047(3) 0.036(2) 0.025(2) -0.0037(18) 0.0252(19) -0.0068(19)
C8 0.034(2) 0.053(3) 0.037(2) -0.001(2) 0.019(2) 0.007(2)
C10 0.025(3) 0.083(4) 0.027(2) 0.017(3) 0.005(2) 0.001(2)
C7 0.021(2) 0.054(3) 0.028(2) 0.002(2) 0.0090(18) 0.0025(19)
C9 0.038(3) 0.072(3) 0.029(2) -0.005(2) 0.014(2) 0.003(2)
C12 0.031(3) 0.050(3) 0.041(3) 0.007(2) 0.015(2) 0.008(2)
O1 0.0379(18) 0.084(3) 0.0322(17) -0.0138(16) 0.0146(15) -0.0315(17)
C6 0.030(2) 0.052(3) 0.031(2) -0.005(2) 0.0186(19) -0.005(2)

loop_
_atom_type_symbol
_atom_type_description
_atom_type_scat_dispersion_real
_atom_type_scat_dispersion_imag
_atom_type_scat_source
C C 0.0033 0.0016 'International Tables Vol C Tables 4.2.6.8 and 6.1.1.4'
H H 0.0000 0.0000 'International Tables Vol C Tables 4.2.6.8 and 6.1.1.4'
O O 0.0106 0.0060 'International Tables Vol C Tables 4.2.6.8 and 6.1.1.4'
Cl Cl 0.1484 0.1585 'International Tables Vol C Tables 4.2.6.8 and 6.1.1.4'
V V 0.3005 0.5294 'International Tables Vol C Tables 4.2.6.8 and 6.1.1.4'

loop_
_exptl_crystal_face_index_h
_exptl_crystal_face_index_k
_exptl_crystal_face_index_l
_exptl_crystal_face_perp_dist
1 0 -1 0.027
-1 0 1 0.047
0 1 0 0.088
0 -1 0 0.075
1 0 0 0.009
-1 0 0 0.022

loop_
_geom_angle_atom_site_label_1
_geom_angle_atom_site_label_2
_geom_angle_atom_site_label_3
_geom_angle
_geom_angle_site_symmetry_1
_geom_angle_site_symmetry_3
C1 V1 C1 145.00(19) 2 .
C1 V1 C5 110.07(14) 2 .
C1 V1 C5 35.66(13) . .
C1 V1 C5 35.65(13) 2 2
C1 V1 C5 110.07(14) . 2
C5 V1 C5 77.39(18) . 2
C1 V1 C2 35.76(13) 2 2
C1 V1 C2 152.17(13) . 2
C5 V1 C2 134.53(13) . 2
C5 V1 C2 59.20(14) 2 2
C1 V1 C2 152.17(13) 2 .
C1 V1 C2 35.76(13) . .
C5 V1 C2 59.20(14) . .
C5 V1 C2 134.53(13) 2 .
C2 V1 C2 166.1(2) 2 .
C1 V1 C4 59.47(13) 2 2
C1 V1 C4 96.73(14) . 2
C5 V1 C4 78.30(13) . 2
C5 V1 C4 35.78(12) 2 2
C2 V1 C4 58.97(13) 2 2
C2 V1 C4 132.29(14) . 2
C1 V1 C4 96.74(14) 2 .
C1 V1 C4 59.47(13) . .
C5 V1 C4 35.78(12) . .
C5 V1 C4 78.30(13) 2 .
C2 V1 C4 132.29(14) 2 .
C2 V1 C4 58.97(13) . .
C4 V1 C4 98.97(18) 2 .
C1 V1 C3 58.87(13) 2 2
C1 V1 C3 117.17(13) . 2
C5 V1 C3 111.25(13) . 2
C5 V1 C3 58.72(13) 2 2
C2 V1 C3 35.05(13) 2 2
C2 V1 C3 147.46(13) . 2
C4 V1 C3 35.08(13) 2 2
C4 V1 C3 133.46(14) . 2
C1 V1 C3 117.17(13) 2 .
C1 V1 C3 58.87(13) . .
C5 V1 C3 58.73(13) . .
C5 V1 C3 111.25(13) 2 .
C2 V1 C3 147.46(13) 2 .
C2 V1 C3 35.05(13) . .
C4 V1 C3 133.46(14) 2 .
C4 V1 C3 35.08(13) . .
C3 V1 C3 168.48(19) 2 .
C1 V1 Cl1 124.93(10) 2 .
C1 V1 Cl1 81.77(10) . .
C5 V1 Cl1 114.90(9) . .
C5 V1 Cl1 133.93(9) 2 .
C2 V1 Cl1 89.21(11) 2 .
C2 V1 Cl1 80.83(10) . .
C4 V1 Cl1 100.47(9) 2 .
C4 V1 Cl1 138.27(10) . .
C3 V1 Cl1 76.03(10) 2 .
C3 V1 Cl1 112.63(10) . .
C1 V1 Cl1 81.77(10) 2 2
C1 V1 Cl1 124.93(10) . 2
C5 V1 Cl1 133.93(9) . 2
C5 V1 Cl1 114.90(9) 2 2
C2 V1 Cl1 80.83(10) 2 2
C2 V1 Cl1 89.21(11) . 2
C4 V1 Cl1 138.27(10) 2 2
C4 V1 Cl1 100.47(9) . 2
C3 V1 Cl1 112.63(10) 2 2
C3 V1 Cl1 76.03(10) . 2
Cl1 V1 Cl1 88.85(5) . 2
C6 O2 C7 117.5(3) . .
C1 C5 C4 107.8(3) . .
C1 C5 V1 71.7(2) . .
C4 C5 V1 72.3(2) . .
C1 C5 H5 126.0 . .
C4 C5 H5 126.2 . .
V1 C5 H5 121.7 . .
C3 C4 C5 107.9(3) . .
C3 C4 V1 73.8(2) . .
C5 C4 V1 71.94(19) . .
C3 C4 H4 126.1 . .
C5 C4 H4 126.1 . .
V1 C4 H4 119.9 . .
C3 C2 C1 108.2(3) . .
C3 C2 V1 73.9(2) . .
C1 C2 V1 71.5(2) . .
C3 C2 H2 126.0 . .
C1 C2 H2 125.8 . .
V1 C2 H2 120.6 . .
C5 C1 C2 107.8(3) . .
C5 C1 C6 128.1(4) . .
C2 C1 C6 124.1(4) . .
C5 C1 V1 72.6(2) . .
C2 C1 V1 72.7(2) . .
C6 C1 V1 121.9(3) . .
C10 C11 C12 120.4(4) . .
C10 C11 H11 119.7 . .
C12 C11 H11 119.9 . .
C2 C3 C4 108.3(3) . .
C2 C3 V1 71.1(2) . .
C4 C3 V1 71.07(19) . .
C2 C3 H3 125.9 . .
C4 C3 H3 125.9 . .
V1 C3 H3 123.6 . .
C7 C8 C9 118.7(4) . .
C7 C8 H8 120.6 . .
C9 C8 H8 120.7 . .
C11 C10 C9 120.5(4) . .
C11 C10 H10 119.6 . .
C9 C10 H10 119.9 . .
C8 C7 C12 122.5(4) . .
C8 C7 O2 120.1(4) . .
C12 C7 O2 117.3(4) . .
C10 C9 C8 119.6(5) . .
C10 C9 H9 119.9 . .
C8 C9 H9 120.5 . .
C7 C12 C11 118.3(4) . .
C7 C12 H12 121.0 . .
C11 C12 H12 120.8 . .
O1 C6 O2 124.8(4) . .
O1 C6 C1 125.1(4) . .
O2 C6 C1 110.1(3) . .

loop_
_geom_bond_atom_site_label_1
_geom_bond_atom_site_label_2
_geom_bond_distance
_geom_bond_site_symmetry_2
V1 C1 2.285(4) 2
V1 C1 2.285(4) .
V1 C5 2.297(3) .
V1 C5 2.297(3) 2
V1 C2 2.301(4) 2
V1 C2 2.301(4) .
V1 C4 2.301(3) 2
V1 C4 2.302(3) .
V1 C3 2.337(3) 2
V1 C3 2.337(3) .
V1 Cl1 2.3887(11) .
V1 Cl1 2.3887(11) 2
O2 C6 1.362(5) .
O2 C7 1.417(4) .
C5 C1 1.403(5) .
C5 C4 1.413(5) .
C5 H5 0.9299 .
C4 C3 1.398(5) .
C4 H4 0.9300 .
C2 C3 1.397(5) .
C2 C1 1.408(5) .
C2 H2 0.9300 .
C1 C6 1.482(5) .
C11 C10 1.376(6) .
C11 C12 1.385(6) .
C11 H11 0.9301 .
C3 H3 0.9299 .
C8 C7 1.370(6) .
C8 C9 1.392(6) .
C8 H8 0.9300 .
C10 C9 1.377(6) .
C10 H10 0.9300 .
C7 C12 1.370(5) .
C9 H9 0.9298 .
C12 H12 0.9300 .
O1 C6 1.190(5) .
